data_7243816
loop_
_publ_author_name
'Verma, Abhineet'
'Bhuvanesh, Nattamai'
'Reibenspies, Joseph'
'Tayade, Sakharam B.'
'Kumbhar, Avinash S.'
'Bretosh, Kateryna'
'Sutter, Jean-Pascal'
'Sunkari, Sailaja S.'

_publ_section_title
;
 Structurally characterised new twisted conformer for cyclen, controlled
 by metal ion complexation as seen in NiII and CuII complexes with halides
 and pseudohalides
;
_journal_issue 1
_journal_name_full CrystEngComm
_journal_page_first 119
_journal_page_last 131
_journal_paper_doi 10.1039/D1CE01096D
_journal_volume 24
_journal_year 2022
_chemical_formula_moiety 'C8 H20 Cu N7, N3'
_chemical_formula_sum 'C8 H20 Cu N10'
_chemical_formula_weight 319.88
_chemical_melting_point 508.15
_space_group_crystal_system monoclinic
_space_group_IT_number 14
_space_group_name_Hall '-P 2yn'
_space_group_name_H-M_alt 'P 1 21/n 1'
_atom_sites_solution_hydrogens geom
_atom_sites_solution_primary dual
_audit_creation_date 2021-09-15
_audit_creation_method
;
Olex2 1.3
(compiled 2020.11.12 svn.r5f609507 for OlexSys, GUI svn.r6272)
;
_audit_update_record
;
2021-09-27 deposited with the CCDC.	2021-10-04 downloaded from the CCDC.
;
_cell_angle_alpha 90
_cell_angle_beta 92.8489(12)
_cell_angle_gamma 90
_cell_formula_units_Z 4
_cell_length_a 8.3568(4)
_cell_length_b 14.4655(7)
_cell_length_c 11.2207(5)
_cell_measurement_reflns_used 9981
_cell_measurement_temperature 273(2)
_cell_measurement_theta_max 28.34
_cell_measurement_theta_min 2.82
_cell_volume 1354.74(11)
_computing_cell_refinement 'SAINT V8.38A (Bruker, 2018)'
_computing_data_collection 'Bruker APEX2'
_computing_data_reduction 'SAINT V8.38A (Bruker, 2018)'
_computing_molecular_graphics 'Olex2 1.3 (Dolomanov et al., 2009)'
_computing_publication_material 'Olex2 1.3 (Dolomanov et al., 2009)'
_computing_structure_refinement 'SHELXL 2018/3 (Sheldrick, 2015)'
_computing_structure_solution 'SHELXT  (Sheldrick, 2015)'
_diffrn_ambient_temperature 273.15
_diffrn_detector 'Bruker PHOTON 2 area detector'
_diffrn_detector_area_resol_mean 7.41
_diffrn_detector_type 'Charge-integrating Pixel Array Detector'
_diffrn_measured_fraction_theta_full 0.997
_diffrn_measured_fraction_theta_max 0.998
_diffrn_measurement_device 'Kappa diffractometer'
_diffrn_measurement_device_type 'Bruker Photon 2 area detector'
_diffrn_measurement_method '\w and \f scans'
_diffrn_radiation_monochromator 'mirror optics'
_diffrn_radiation_probe x-ray
_diffrn_radiation_type MoK\a
_diffrn_radiation_wavelength 0.71073
_diffrn_reflns_av_R_equivalents 0.0329
_diffrn_reflns_av_unetI/netI 0.0211
_diffrn_reflns_Laue_measured_fraction_full 0.997
_diffrn_reflns_Laue_measured_fraction_max 0.998
_diffrn_reflns_limit_h_max 11
_diffrn_reflns_limit_h_min -11
_diffrn_reflns_limit_k_max 19
_diffrn_reflns_limit_k_min -19
_diffrn_reflns_limit_l_max 14
_diffrn_reflns_limit_l_min -14
_diffrn_reflns_number 21100
_diffrn_reflns_point_group_measured_fraction_full 0.997
_diffrn_reflns_point_group_measured_fraction_max 0.998
_diffrn_reflns_theta_full 25.242
_diffrn_reflns_theta_max 28.358
_diffrn_reflns_theta_min 3.287
_diffrn_source 'microfocus sealed X-ray tube'
_diffrn_source_current 1.0
_diffrn_source_power 0.05
_diffrn_source_type 'Incoatec I\ms'
_diffrn_source_voltage 50.0
_diffrn_standards_number 0
_exptl_absorpt_coefficient_mu 1.618
_exptl_absorpt_correction_T_max 0.7457
_exptl_absorpt_correction_T_min 0.6201
_exptl_absorpt_correction_type multi-scan
_exptl_absorpt_process_details
;
SADABS-2016/2 (Bruker,2016/2) was used for absorption correction.
wR2(int) was 0.0914 before and 0.0419 after correction.
The Ratio of minimum to maximum transmission is 0.8316.
The \l/2 correction factor is Not present.
;
_exptl_crystal_colour blue
_exptl_crystal_colour_primary blue
_exptl_crystal_density_diffrn 1.568
_exptl_crystal_description block
_exptl_crystal_F_000 668
_exptl_crystal_recrystallization_method 'Ether diffusion into methanolic mother liquor'
_exptl_crystal_size_max 0.212
_exptl_crystal_size_mid 0.201
_exptl_crystal_size_min 0.201
_refine_diff_density_max 0.388
_refine_diff_density_min -0.322
_refine_diff_density_rms 0.056
_refine_ls_extinction_method none
_refine_ls_goodness_of_fit_ref 1.076
_refine_ls_hydrogen_treatment constr
_refine_ls_matrix_type full
_refine_ls_number_parameters 172
_refine_ls_number_reflns 3376
_refine_ls_number_restraints 0
_refine_ls_restrained_S_all 1.076
_refine_ls_R_factor_all 0.0268
_refine_ls_R_factor_gt 0.0220
_refine_ls_shift/su_max 0.002
_refine_ls_shift/su_mean 0.000
_refine_ls_structure_factor_coef Fsqd
_refine_ls_weighting_details 'w=1/[\s^2^(Fo^2^)+(0.0220P)^2^+0.8011P] where P=(Fo^2^+2Fc^2^)/3'
_refine_ls_weighting_scheme calc
_refine_ls_wR_factor_gt 0.0525
_refine_ls_wR_factor_ref 0.0547
_reflns_Friedel_coverage 0.000
_reflns_number_gt 3049
_reflns_number_total 3376
_reflns_threshold_expression 'I > 2\s(I)'
_cod_data_source_file d1ce01096d2.cif
_cod_data_source_block iitk7_0m
_cod_depositor_comments 'Adding full bibliography for 7243811--7243817.cif.'
_cod_database_code 7243816
_shelx_shelxl_version_number 2018/3
_shelx_space_group_comment
;
The symmetry employed for this shelxl refinement is uniquely defined
by the following loop, which should always be used as a source of
symmetry information in preference to the above space-group names.
They are only intended as comments.
;
_shelx_estimated_absorpt_t_max 0.737
_shelx_estimated_absorpt_t_min 0.725
_olex2_refinement_description
;
1. Fixed Uiso
 At 1.2 times of:
  All C(H,H) groups, All N(H) groups
2.a Ternary CH refined with riding coordinates:
 N1(H1), N2(H2), N3(H3), N4(H4)
2.b Secondary CH2 refined with riding coordinates:
 C1(H1A,H1B), C2(H2A,H2B), C3(H3A,H3B), C4(H4A,H4B), C5(H5A,H5B), C6(H6A,H6B),
 C7(H7A,H7B), C8(H8A,H8B)
;
_olex2_submission_special_instructions 'No special instructions were received'

loop_
_space_group_symop_operation_xyz
'x, y, z'
'-x+1/2, y+1/2, -z+1/2'
'-x, -y, -z'
'x-1/2, -y-1/2, z-1/2'

loop_
_atom_site_label
_atom_site_type_symbol
_atom_site_fract_x
_atom_site_fract_y
_atom_site_fract_z
_atom_site_U_iso_or_equiv
_atom_site_adp_type
_atom_site_occupancy
_atom_site_site_symmetry_order
_atom_site_calc_flag
_atom_site_refinement_flags_posn
_atom_site_refinement_flags_adp
_atom_site_refinement_flags_occupancy
_atom_site_disorder_assembly
_atom_site_disorder_group
Cu1 Cu 0.30580(2) 0.43782(2) 0.65429(2) 0.00751(5) Uani 1 1 d . . . . .
N1 N 0.23267(14) 0.34150(8) 0.53424(10) 0.0107(2) Uani 1 1 d . . . . .
H1 H 0.189408 0.371232 0.461064 0.013 Uiso 1 1 calc R U . . .
N2 N 0.52201(14) 0.37507(8) 0.65500(10) 0.0095(2) Uani 1 1 d . . . . .
H2 H 0.587976 0.405367 0.596654 0.011 Uiso 1 1 calc R U . . .
N3 N 0.37041(14) 0.47713(8) 0.82385(10) 0.0102(2) Uani 1 1 d . . . . .
H3 H 0.429576 0.535614 0.823704 0.012 Uiso 1 1 calc R U . . .
N4 N 0.07702(14) 0.43616(8) 0.70964(11) 0.0115(2) Uani 1 1 d . . . . .
H4 H 0.026465 0.496387 0.694170 0.014 Uiso 1 1 calc R U . . .
N5 N 0.32035(15) 0.56243(8) 0.55885(11) 0.0138(2) Uani 1 1 d . . . . .
N6 N 0.27676(14) 0.63237(8) 0.60346(10) 0.0106(2) Uani 1 1 d . . . . .
N7 N 0.23476(18) 0.70138(9) 0.64402(13) 0.0221(3) Uani 1 1 d . . . . .
C1 C 0.37147(17) 0.28252(10) 0.50769(13) 0.0125(3) Uani 1 1 d . . . . .
H1A H 0.424848 0.307575 0.440000 0.015 Uiso 1 1 calc R U . . .
H1B H 0.334783 0.220634 0.487293 0.015 Uiso 1 1 calc R U . . .
C2 C 0.48856(17) 0.27866(10) 0.61626(13) 0.0119(3) Uani 1 1 d . . . . .
H2A H 0.442215 0.244079 0.680096 0.014 Uiso 1 1 calc R U . . .
H2B H 0.587004 0.248355 0.595722 0.014 Uiso 1 1 calc R U . . .
C3 C 0.60160(16) 0.38399(10) 0.77557(13) 0.0117(3) Uani 1 1 d . . . . .
H3A H 0.676712 0.435141 0.776538 0.014 Uiso 1 1 calc R U . . .
H3B H 0.660865 0.327952 0.795395 0.014 Uiso 1 1 calc R U . . .
C4 C 0.47649(17) 0.40068(10) 0.86738(12) 0.0119(3) Uani 1 1 d . . . . .
H4A H 0.414057 0.345005 0.877948 0.014 Uiso 1 1 calc R U . . .
H4B H 0.528555 0.417062 0.943654 0.014 Uiso 1 1 calc R U . . .
C5 C 0.22204(17) 0.48719(10) 0.88993(13) 0.0133(3) Uani 1 1 d . . . . .
H5A H 0.182466 0.550061 0.882427 0.016 Uiso 1 1 calc R U . . .
H5B H 0.244820 0.474385 0.973924 0.016 Uiso 1 1 calc R U . . .
C6 C 0.09591(17) 0.42018(10) 0.83956(13) 0.0128(3) Uani 1 1 d . . . . .
H6A H 0.129371 0.356973 0.855433 0.015 Uiso 1 1 calc R U . . .
H6B H -0.005084 0.430563 0.876452 0.015 Uiso 1 1 calc R U . . .
C7 C -0.01184(17) 0.36313(11) 0.63993(14) 0.0161(3) Uani 1 1 d . . . . .
H7A H -0.072023 0.391159 0.573174 0.019 Uiso 1 1 calc R U . . .
H7B H -0.087202 0.332949 0.690217 0.019 Uiso 1 1 calc R U . . .
C8 C 0.10354(17) 0.29203(10) 0.59395(13) 0.0134(3) Uani 1 1 d . . . . .
H8A H 0.148843 0.255387 0.659710 0.016 Uiso 1 1 calc R U . . .
H8B H 0.047498 0.250837 0.537885 0.016 Uiso 1 1 calc R U . . .
N8 N 0.63259(17) 0.62422(10) 0.83424(13) 0.0212(3) Uani 1 1 d . . . . .
N9 N 0.74020(15) 0.60901(8) 0.77346(11) 0.0123(2) Uani 1 1 d . . . . .
N10 N 0.84940(16) 0.59388(9) 0.71284(12) 0.0179(3) Uani 1 1 d . . . . .

loop_
_atom_site_aniso_label
_atom_site_aniso_U_11
_atom_site_aniso_U_22
_atom_site_aniso_U_33
_atom_site_aniso_U_23
_atom_site_aniso_U_13
_atom_site_aniso_U_12
Cu1 0.00828(8) 0.00653(8) 0.00772(9) 0.00015(6) 0.00051(6) 0.00062(6)
N1 0.0114(5) 0.0107(5) 0.0102(5) 0.0000(4) 0.0008(4) 0.0000(4)
N2 0.0113(5) 0.0095(5) 0.0078(5) 0.0012(4) 0.0015(4) 0.0001(4)
N3 0.0106(5) 0.0094(5) 0.0106(5) -0.0001(4) 0.0013(4) 0.0001(4)
N4 0.0104(5) 0.0111(5) 0.0130(6) -0.0004(4) -0.0001(4) 0.0009(4)
N5 0.0209(6) 0.0080(5) 0.0128(6) 0.0012(5) 0.0048(5) 0.0018(5)
N6 0.0107(5) 0.0117(6) 0.0094(5) 0.0023(4) 0.0007(4) -0.0015(4)
N7 0.0279(7) 0.0135(6) 0.0252(7) -0.0049(5) 0.0052(6) 0.0032(5)
C1 0.0143(6) 0.0108(6) 0.0126(7) -0.0028(5) 0.0027(5) 0.0011(5)
C2 0.0132(6) 0.0087(6) 0.0140(7) -0.0001(5) 0.0027(5) 0.0026(5)
C3 0.0092(6) 0.0135(7) 0.0124(7) 0.0015(5) -0.0006(5) 0.0002(5)
C4 0.0120(6) 0.0135(6) 0.0100(6) 0.0011(5) -0.0013(5) 0.0002(5)
C5 0.0132(6) 0.0158(7) 0.0113(6) -0.0035(5) 0.0036(5) 0.0010(5)
C6 0.0120(6) 0.0142(7) 0.0126(7) 0.0005(5) 0.0033(5) 0.0000(5)
C7 0.0088(6) 0.0193(7) 0.0199(8) -0.0041(6) -0.0006(5) -0.0013(5)
C8 0.0128(6) 0.0126(7) 0.0148(7) -0.0019(5) 0.0015(5) -0.0042(5)
N8 0.0211(7) 0.0208(7) 0.0223(7) -0.0052(5) 0.0079(6) -0.0031(5)
N9 0.0168(6) 0.0078(5) 0.0119(6) 0.0009(4) -0.0031(5) -0.0011(5)
N10 0.0182(6) 0.0189(6) 0.0167(6) 0.0003(5) 0.0027(5) 0.0048(5)

loop_
_atom_type_symbol
_atom_type_description
_atom_type_scat_dispersion_real
_atom_type_scat_dispersion_imag
_atom_type_scat_source
C C 0.0033 0.0016 'International Tables Vol C Tables 4.2.6.8 and 6.1.1.4'
H H 0.0000 0.0000 'International Tables Vol C Tables 4.2.6.8 and 6.1.1.4'
Cu Cu 0.3201 1.2651 'International Tables Vol C Tables 4.2.6.8 and 6.1.1.4'
N N 0.0061 0.0033 'International Tables Vol C Tables 4.2.6.8 and 6.1.1.4'

loop_
_geom_angle_atom_site_label_1
_geom_angle_atom_site_label_2
_geom_angle_atom_site_label_3
_geom_angle
_geom_angle_site_symmetry_1
_geom_angle_site_symmetry_3
_geom_angle_publ_flag
N1 Cu1 N2 86.18(5) . . ?
N1 Cu1 N3 151.41(5) . . ?
N1 Cu1 N4 86.42(5) . . ?
N1 Cu1 N5 106.02(5) . . ?
N2 Cu1 N3 85.77(5) . . ?
N2 Cu1 N4 147.63(5) . . ?
N2 Cu1 N5 108.21(5) . . ?
N3 Cu1 N4 85.85(5) . . ?
N3 Cu1 N5 102.56(5) . . ?
N4 Cu1 N5 104.12(5) . . ?
Cu1 N1 H1 110.1 . . ?
C1 N1 Cu1 108.57(8) . . ?
C1 N1 H1 110.1 . . ?
C1 N1 C8 114.06(11) . . ?
C8 N1 Cu1 103.62(8) . . ?
C8 N1 H1 110.1 . . ?
Cu1 N2 H2 109.2 . . ?
C2 N2 Cu1 105.40(8) . . ?
C2 N2 H2 109.2 . . ?
C3 N2 Cu1 108.95(8) . . ?
C3 N2 H2 109.2 . . ?
C3 N2 C2 114.74(11) . . ?
Cu1 N3 H3 110.5 . . ?
C4 N3 Cu1 103.07(8) . . ?
C4 N3 H3 110.5 . . ?
C5 N3 Cu1 107.80(8) . . ?
C5 N3 H3 110.5 . . ?
C5 N3 C4 114.13(11) . . ?
Cu1 N4 H4 109.8 . . ?
C6 N4 Cu1 104.28(8) . . ?
C6 N4 H4 109.8 . . ?
C6 N4 C7 115.67(12) . . ?
C7 N4 Cu1 107.38(9) . . ?
C7 N4 H4 109.8 . . ?
N6 N5 Cu1 119.09(10) . . ?
N7 N6 N5 178.27(15) . . ?
N1 C1 H1A 109.7 . . ?
N1 C1 H1B 109.7 . . ?
N1 C1 C2 109.76(11) . . ?
H1A C1 H1B 108.2 . . ?
C2 C1 H1A 109.7 . . ?
C2 C1 H1B 109.7 . . ?
N2 C2 C1 107.68(11) . . ?
N2 C2 H2A 110.2 . . ?
N2 C2 H2B 110.2 . . ?
C1 C2 H2A 110.2 . . ?
C1 C2 H2B 110.2 . . ?
H2A C2 H2B 108.5 . . ?
N2 C3 H3A 109.7 . . ?
N2 C3 H3B 109.7 . . ?
N2 C3 C4 109.81(11) . . ?
H3A C3 H3B 108.2 . . ?
C4 C3 H3A 109.7 . . ?
C4 C3 H3B 109.7 . . ?
N3 C4 C3 108.31(11) . . ?
N3 C4 H4A 110.0 . . ?
N3 C4 H4B 110.0 . . ?
C3 C4 H4A 110.0 . . ?
C3 C4 H4B 110.0 . . ?
H4A C4 H4B 108.4 . . ?
N3 C5 H5A 109.8 . . ?
N3 C5 H5B 109.8 . . ?
N3 C5 C6 109.45(11) . . ?
H5A C5 H5B 108.2 . . ?
C6 C5 H5A 109.8 . . ?
C6 C5 H5B 109.8 . . ?
N4 C6 C5 107.78(11) . . ?
N4 C6 H6A 110.2 . . ?
N4 C6 H6B 110.2 . . ?
C5 C6 H6A 110.2 . . ?
C5 C6 H6B 110.2 . . ?
H6A C6 H6B 108.5 . . ?
N4 C7 H7A 109.5 . . ?
N4 C7 H7B 109.5 . . ?
N4 C7 C8 110.50(11) . . ?
H7A C7 H7B 108.1 . . ?
C8 C7 H7A 109.5 . . ?
C8 C7 H7B 109.5 . . ?
N1 C8 C7 108.40(12) . . ?
N1 C8 H8A 110.0 . . ?
N1 C8 H8B 110.0 . . ?
C7 C8 H8A 110.0 . . ?
C7 C8 H8B 110.0 . . ?
H8A C8 H8B 108.4 . . ?
N8 N9 N10 179.53(16) . . ?

loop_
_geom_bond_atom_site_label_1
_geom_bond_atom_site_label_2
_geom_bond_distance
_geom_bond_site_symmetry_2
_geom_bond_publ_flag
Cu1 N1 2.0119(12) . ?
Cu1 N2 2.0217(12) . ?
Cu1 N3 2.0328(12) . ?
Cu1 N4 2.0395(12) . ?
Cu1 N5 2.1032(12) . ?
N1 H1 0.9800 . ?
N1 C1 1.4820(17) . ?
N1 C8 1.4823(18) . ?
N2 H2 0.9800 . ?
N2 C2 1.4832(17) . ?
N2 C3 1.4832(17) . ?
N3 H3 0.9800 . ?
N3 C4 1.4848(18) . ?
N3 C5 1.4831(18) . ?
N4 H4 0.9800 . ?
N4 C6 1.4767(18) . ?
N4 C7 1.4905(18) . ?
N5 N6 1.1937(17) . ?
N6 N7 1.1588(18) . ?
C1 H1A 0.9700 . ?
C1 H1B 0.9700 . ?
C1 C2 1.525(2) . ?
C2 H2A 0.9700 . ?
C2 H2B 0.9700 . ?
C3 H3A 0.9700 . ?
C3 H3B 0.9700 . ?
C3 C4 1.5231(19) . ?
C4 H4A 0.9700 . ?
C4 H4B 0.9700 . ?
C5 H5A 0.9700 . ?
C5 H5B 0.9700 . ?
C5 C6 1.520(2) . ?
C6 H6A 0.9700 . ?
C6 H6B 0.9700 . ?
C7 H7A 0.9700 . ?
C7 H7B 0.9700 . ?
C7 C8 1.518(2) . ?
C8 H8A 0.9700 . ?
C8 H8B 0.9700 . ?
N8 N9 1.1760(18) . ?
N9 N10 1.1854(18) . ?

loop_
_geom_torsion_atom_site_label_1
_geom_torsion_atom_site_label_2
_geom_torsion_atom_site_label_3
_geom_torsion_atom_site_label_4
_geom_torsion
_geom_torsion_site_symmetry_1
_geom_torsion_site_symmetry_2
_geom_torsion_site_symmetry_3
_geom_torsion_site_symmetry_4
_geom_torsion_publ_flag
Cu1 N1 C1 C2 29.23(13) . . . . ?
Cu1 N1 C8 C7 49.88(12) . . . . ?
Cu1 N2 C2 C1 46.00(12) . . . . ?
Cu1 N2 C3 C4 22.52(13) . . . . ?
Cu1 N3 C4 C3 50.43(12) . . . . ?
Cu1 N3 C5 C6 30.31(13) . . . . ?
Cu1 N4 C6 C5 48.39(12) . . . . ?
Cu1 N4 C7 C8 23.26(14) . . . . ?
N1 C1 C2 N2 -50.96(14) . . . . ?
N2 C3 C4 N3 -49.91(15) . . . . ?
N3 C5 C6 N4 -53.91(15) . . . . ?
N4 C7 C8 N1 -50.07(16) . . . . ?
C1 N1 C8 C7 167.72(11) . . . . ?
C2 N2 C3 C4 -95.35(14) . . . . ?
C3 N2 C2 C1 165.86(11) . . . . ?
C4 N3 C5 C6 -83.52(14) . . . . ?
C5 N3 C4 C3 167.04(11) . . . . ?
C6 N4 C7 C8 -92.66(14) . . . . ?
C7 N4 C6 C5 166.06(11) . . . . ?
C8 N1 C1 C2 -85.73(14) . . . . ?
